data_2214882
loop_
_publ_author_name
'Wen-Na Zhao'

_publ_section_title
;
 A dinuclear manganese(II) complex with a 4-aminoantipyrine-derived
 Schiff base ligand
;
_journal_coeditor_code WK2058
_journal_issue 8
_journal_name_full 'Acta Crystallographica Section E'
_journal_page_first m2095
_journal_page_last m2095
_journal_paper_doi 10.1107/S1600536807032461
_journal_volume 63
_journal_year 2007
_chemical_formula_iupac '[Mn2 Br4 (C17 H16 N4 O)4]'
_chemical_formula_moiety 'C68 H64 Br4 Mn2 N16 O4'
_chemical_formula_sum 'C68 H64 Br4 Mn2 N16 O4'
_chemical_formula_weight 1598.87
_chemical_name_systematic
;
bis[\m-(<i>E</i>)-1,5-dimethyl-2-phenyl-4-(3-pyridylmethyleneamino)pyrazol-\
3(2H)-one]bis{dibromido[(<i>E</i>)-1,5-dimethyl-2-phenyl-4-(3-\
pyridylmethyleneamino)pyrazol-3(2H)-one]manganese(II)}
;
_space_group_IT_number 2
_symmetry_cell_setting triclinic
_symmetry_space_group_name_Hall '-P 1'
_symmetry_space_group_name_H-M 'P -1'
_atom_sites_solution_hydrogens 'geom, Me from difmap'
_atom_sites_solution_primary direct
_atom_sites_solution_secondary difmap
_audit_creation_method SHELXL-97
_cell_angle_alpha 72.68(3)
_cell_angle_beta 77.66(3)
_cell_angle_gamma 71.09(3)
_cell_formula_units_Z 1
_cell_length_a 10.052(2)
_cell_length_b 12.372(3)
_cell_length_c 15.257(3)
_cell_measurement_temperature 298(2)
_cell_measurement_theta_max 27.48
_cell_measurement_theta_min 3.10
_cell_volume 1699.1(7)
_computing_cell_refinement 'SAINT (Bruker, 2003)'
_computing_data_collection 'SMART (Bruker, 2003)'
_computing_data_reduction SAINT
_computing_molecular_graphics 'SHELXTL (Sheldrick, 1997b)'
_computing_publication_material SHELXTL
_computing_structure_refinement 'SHELXL97 (Sheldrick, 1997a)'
_computing_structure_solution 'SHELXS97 (Sheldrick, 1997a)'
_diffrn_ambient_temperature 298(2)
_diffrn_detector_area_resol_mean 8.40
_diffrn_measured_fraction_theta_full 0.984
_diffrn_measured_fraction_theta_max 0.984
_diffrn_measurement_device_type 'Bruker SMART APEX II CCD'
_diffrn_measurement_method \w
_diffrn_radiation_monochromator graphite
_diffrn_radiation_source 'fine-focus sealed tube'
_diffrn_radiation_type MoK\a
_diffrn_radiation_wavelength 0.71073
_diffrn_reflns_av_R_equivalents 0.0733
_diffrn_reflns_av_sigmaI/netI 0.1087
_diffrn_reflns_limit_h_max 12
_diffrn_reflns_limit_h_min -13
_diffrn_reflns_limit_k_max 13
_diffrn_reflns_limit_k_min -16
_diffrn_reflns_limit_l_max 19
_diffrn_reflns_limit_l_min -19
_diffrn_reflns_number 16756
_diffrn_reflns_theta_full 27.48
_diffrn_reflns_theta_max 27.48
_diffrn_reflns_theta_min 3.10
_diffrn_standards_decay_% 0
_diffrn_standards_interval_count 0
_diffrn_standards_number 0
_exptl_absorpt_coefficient_mu 2.784
_exptl_absorpt_correction_T_max 0.6341
_exptl_absorpt_correction_T_min 0.5547
_exptl_absorpt_correction_type multi-scan
_exptl_absorpt_process_details '(SADABS; Sheldrick, 1996)'
_exptl_crystal_colour red
_exptl_crystal_density_diffrn 1.563
_exptl_crystal_density_method 'not measured'
_exptl_crystal_description block
_exptl_crystal_F_000 806
_exptl_crystal_size_max 0.24
_exptl_crystal_size_mid 0.20
_exptl_crystal_size_min 0.18
_refine_diff_density_max 0.484
_refine_diff_density_min -0.530
_refine_ls_extinction_method none
_refine_ls_goodness_of_fit_ref 0.985
_refine_ls_hydrogen_treatment constr
_refine_ls_matrix_type full
_refine_ls_number_parameters 428
_refine_ls_number_reflns 7658
_refine_ls_number_restraints 0
_refine_ls_restrained_S_all 0.985
_refine_ls_R_factor_all 0.1397
_refine_ls_R_factor_gt 0.0580
_refine_ls_shift/su_max 0.001
_refine_ls_shift/su_mean 0.000
_refine_ls_structure_factor_coef Fsqd
_refine_ls_weighting_details 'calc w=1/[\s^2^(Fo^2^)+(0.0306P)^2^+1.9264P] where P=(Fo^2^+2Fc^2^)/3'
_refine_ls_weighting_scheme calc
_refine_ls_wR_factor_gt 0.0903
_refine_ls_wR_factor_ref 0.1139
_reflns_number_gt 4058
_reflns_number_total 7658
_reflns_threshold_expression I>2\s(I)
_cod_data_source_file wk2058.cif
_cod_data_source_block I
_cod_depositor_comments
;
The following automatic conversions were performed:
'_geom_bond_publ_flag' value 'Y' changed to 'y' according to
'/home/saulius/struct/CIF-dictionaries/cif_core.dic' dictionary named
'cif_core.dic' version 2.4.1 from 2010-06-29 (5
times).

'_geom_angle_publ_flag' value 'Y' changed to 'y' according to
'/home/saulius/struct/CIF-dictionaries/cif_core.dic' dictionary named
'cif_core.dic' version 2.4.1 from 2010-06-29 (10 times).

Automatic conversion script
Id: cif_fix_enum 1527 2010-12-29 10:47:43Z saulius 

The following automatic conversions were performed:

'_geom_bond_publ_flag' value 'Y' changed to 'y' according to
/home/saulius/struct/CIF-dictionaries/cif_core.dic dictionary named
'cif_core.dic' version 2.4.1 from 2010-06-29 (5
times).

'_geom_angle_publ_flag' value 'Y' changed to 'y' according
to /home/saulius/struct/CIF-dictionaries/cif_core.dic dictionary
named 'cif_core.dic' version 2.4.1 from 2010-06-29 (10 times).

Automatic conversion script
Id: cif_fix_values 1715 2011-07-08 13:25:40Z adriana 
;
_cod_original_cell_volume 1699.2(6)
_cod_database_code 2214882
_cod_database_fobs_code 2214882

loop_
_symmetry_equiv_pos_as_xyz
'x, y, z'
'-x, -y, -z'

loop_
_atom_site_type_symbol
_atom_site_label
_atom_site_fract_x
_atom_site_fract_y
_atom_site_fract_z
_atom_site_U_iso_or_equiv
_atom_site_adp_type
_atom_site_calc_flag
_atom_site_refinement_flags
_atom_site_occupancy
Br Br1 0.63805(6) 0.05458(5) 0.35815(4) 0.04788(16) Uani d . 1
Br Br2 0.63104(6) 0.44060(5) 0.23134(4) 0.05393(18) Uani d . 1
Mn Mn1 0.51827(8) 0.27528(6) 0.31633(5) 0.03622(19) Uani d . 1
C C1 0.4160(5) 0.1657(5) 0.1809(4) 0.0478(14) Uani d . 1
H H1A 0.4031 0.1123 0.2373 0.057 Uiso calc R 1
C C2 0.3812(5) 0.1489(5) 0.1036(3) 0.0441(13) Uani d . 1
C C3 0.4052(6) 0.2288(5) 0.0195(4) 0.0579(16) Uani d . 1
H H3A 0.3857 0.2203 -0.0346 0.069 Uiso calc R 1
C C4 0.4569(6) 0.3189(5) 0.0165(4) 0.0592(16) Uani d . 1
H H4A 0.4725 0.3725 -0.0394 0.071 Uiso calc R 1
C C5 0.4861(6) 0.3296(5) 0.0976(4) 0.0511(14) Uani d . 1
H H5A 0.5204 0.3920 0.0951 0.061 Uiso calc R 1
C C6 0.3263(5) 0.0506(5) 0.1086(4) 0.0503(14) Uani d . 1
H H6A 0.3232 -0.0083 0.1631 0.060 Uiso calc R 1
C C7 0.2306(5) -0.0400(5) 0.0312(3) 0.0444(13) Uani d . 1
C C8 0.2039(6) -0.1426(5) 0.1000(4) 0.0532(15) Uani d . 1
C C9 0.1419(7) -0.1849(6) -0.1123(4) 0.0653(17) Uani d . 1
H H9A 0.1759 -0.1408 -0.1713 0.098 Uiso calc R 1
H H9B 0.0449 -0.1813 -0.1116 0.098 Uiso calc R 1
H H9C 0.1985 -0.2656 -0.1019 0.098 Uiso calc R 1
C C10 0.1982(6) -0.0416(5) -0.0504(3) 0.0478(14) Uani d . 1
C C11 0.2115(7) 0.0452(5) -0.1417(4) 0.0659(17) Uani d . 1
H H11A 0.2774 0.0057 -0.1856 0.099 Uiso calc R 1
H H11B 0.2450 0.1061 -0.1346 0.099 Uiso calc R 1
H H11C 0.1205 0.0795 -0.1635 0.099 Uiso calc R 1
C C12 0.1099(6) -0.3036(5) 0.0855(3) 0.0456(13) Uani d . 1
C C13 0.1934(6) -0.4053(6) 0.1355(4) 0.0611(17) Uani d . 1
H H13A 0.2790 -0.4059 0.1498 0.073 Uiso calc R 1
C C14 0.1494(7) -0.5066(6) 0.1643(4) 0.0684(19) Uani d . 1
H H14A 0.2055 -0.5752 0.1988 0.082 Uiso calc R 1
C C15 0.0245(8) -0.5076(6) 0.1429(4) 0.0716(19) Uani d . 1
H H15A -0.0033 -0.5766 0.1614 0.086 Uiso calc R 1
C C16 -0.0588(7) -0.4060(5) 0.0940(4) 0.0633(17) Uani d . 1
H H16A -0.1443 -0.4059 0.0798 0.076 Uiso calc R 1
C C17 -0.0176(6) -0.3035(5) 0.0656(4) 0.0537(15) Uani d . 1
H H17A -0.0757 -0.2345 0.0331 0.064 Uiso calc R 1
C C18 0.5023(5) 0.7949(4) 0.4609(4) 0.0428(13) Uani d . 1
H H18A 0.5413 0.8495 0.4687 0.051 Uiso calc R 1
C C19 0.5012(6) 0.7883(5) 0.3727(4) 0.0475(13) Uani d . 1
H H19A 0.5408 0.8370 0.3221 0.057 Uiso calc R 1
C C20 0.4414(5) 0.7093(4) 0.3593(4) 0.0464(13) Uani d . 1
H H20A 0.4409 0.7036 0.2999 0.056 Uiso calc R 1
C C21 0.3823(5) 0.6389(4) 0.4360(3) 0.0379(12) Uani d . 1
C C22 0.3906(5) 0.6490(4) 0.5229(3) 0.0388(12) Uani d . 1
H H22A 0.3535 0.6000 0.5746 0.047 Uiso calc R 1
C C23 0.3187(5) 0.5523(4) 0.4278(4) 0.0415(12) Uani d . 1
H H23A 0.3280 0.5357 0.3709 0.050 Uiso calc R 1
C C24 0.1985(5) 0.4090(4) 0.4968(3) 0.0350(11) Uani d . 1
C C25 0.2266(5) 0.3429(4) 0.4310(3) 0.0342(11) Uani d . 1
C C26 0.1086(5) 0.3641(4) 0.5703(3) 0.0405(12) Uani d . 1
C C27 0.0579(6) 0.3964(5) 0.6601(4) 0.0620(16) Uani d . 1
H H27A -0.0420 0.4352 0.6639 0.093 Uiso calc R 1
H H27B 0.1074 0.4485 0.6650 0.093 Uiso calc R 1
H H27C 0.0755 0.3265 0.7098 0.093 Uiso calc R 1
C C28 0.0008(6) 0.1944(5) 0.6100(4) 0.0629(17) Uani d . 1
H H28A 0.0684 0.1202 0.6311 0.094 Uiso calc R 1
H H28B -0.0619 0.1841 0.5757 0.094 Uiso calc R 1
H H28C -0.0531 0.2236 0.6624 0.094 Uiso calc R 1
C C29 0.1161(5) 0.1969(4) 0.4157(3) 0.0371(11) Uani d . 1
C C30 0.2016(5) 0.0863(4) 0.4116(4) 0.0475(14) Uani d . 1
H H30A 0.2800 0.0520 0.4437 0.057 Uiso calc R 1
C C31 0.1695(6) 0.0269(5) 0.3593(4) 0.0592(16) Uani d . 1
H H31A 0.2277 -0.0476 0.3549 0.071 Uiso calc R 1
C C32 0.0524(6) 0.0767(5) 0.3135(4) 0.0578(16) Uani d . 1
H H32A 0.0318 0.0360 0.2781 0.069 Uiso calc R 1
C C33 -0.0341(6) 0.1856(5) 0.3195(4) 0.0664(18) Uani d . 1
H H33A -0.1144 0.2184 0.2893 0.080 Uiso calc R 1
C C34 -0.0025(6) 0.2472(5) 0.3706(4) 0.0548(15) Uani d . 1
H H34A -0.0606 0.3218 0.3745 0.066 Uiso calc R 1
N N1 0.4672(4) 0.2542(4) 0.1794(3) 0.0422(10) Uani d . 1
N N2 0.2830(4) 0.0471(4) 0.0375(3) 0.0460(11) Uani d . 1
N N3 0.1569(5) -0.2006(4) 0.0520(3) 0.0510(12) Uani d . 1
N N4 0.1516(5) -0.1351(4) -0.0398(3) 0.0498(12) Uani d . 1
N N5 0.4485(4) 0.7247(3) 0.5364(3) 0.0376(10) Uani d . 1
N N6 0.2502(4) 0.4994(3) 0.4991(3) 0.0408(10) Uani d . 1
N N7 0.1511(4) 0.2608(3) 0.4669(3) 0.0390(10) Uani d . 1
N N8 0.0750(4) 0.2783(4) 0.5509(3) 0.0434(10) Uani d . 1
O O1 0.2122(5) -0.1777(4) 0.1843(3) 0.0763(13) Uani d . 1
O O2 0.3029(3) 0.3472(3) 0.3532(2) 0.0402(8) Uani d . 1

loop_
_atom_site_aniso_label
_atom_site_aniso_U_11
_atom_site_aniso_U_22
_atom_site_aniso_U_33
_atom_site_aniso_U_12
_atom_site_aniso_U_13
_atom_site_aniso_U_23
Br1 0.0660(4) 0.0392(3) 0.0413(3) -0.0147(3) -0.0104(3) -0.0116(2)
Br2 0.0723(4) 0.0535(3) 0.0454(3) -0.0370(3) -0.0010(3) -0.0092(3)
Mn1 0.0430(4) 0.0372(4) 0.0343(4) -0.0177(4) -0.0038(3) -0.0111(3)
C1 0.054(3) 0.048(3) 0.043(3) -0.015(3) -0.015(3) -0.008(3)
C2 0.046(3) 0.053(3) 0.039(3) -0.013(3) -0.009(3) -0.018(3)
C3 0.069(4) 0.073(4) 0.032(3) -0.022(3) -0.011(3) -0.009(3)
C4 0.071(4) 0.069(4) 0.036(3) -0.027(3) -0.009(3) -0.002(3)
C5 0.058(4) 0.052(3) 0.045(3) -0.021(3) -0.008(3) -0.006(3)
C6 0.056(3) 0.061(4) 0.040(3) -0.015(3) -0.015(3) -0.017(3)
C7 0.037(3) 0.063(4) 0.036(3) -0.011(3) -0.006(2) -0.020(3)
C8 0.057(4) 0.078(4) 0.035(3) -0.023(3) -0.006(3) -0.023(3)
C9 0.083(4) 0.086(5) 0.046(4) -0.039(4) -0.010(3) -0.027(3)
C10 0.051(3) 0.056(3) 0.037(3) -0.008(3) -0.007(3) -0.020(3)
C11 0.098(5) 0.063(4) 0.041(3) -0.023(4) -0.014(3) -0.016(3)
C12 0.051(3) 0.056(3) 0.033(3) -0.016(3) -0.005(3) -0.014(3)
C13 0.048(3) 0.086(5) 0.042(3) -0.002(4) -0.007(3) -0.022(3)
C14 0.074(5) 0.062(4) 0.049(4) 0.007(4) -0.009(3) -0.013(3)
C15 0.096(5) 0.054(4) 0.062(4) -0.025(4) 0.000(4) -0.014(3)
C16 0.067(4) 0.064(4) 0.069(4) -0.024(3) -0.013(3) -0.022(3)
C17 0.054(3) 0.056(4) 0.052(3) -0.010(3) -0.017(3) -0.012(3)
C18 0.052(3) 0.039(3) 0.047(3) -0.019(3) -0.013(3) -0.013(2)
C19 0.059(3) 0.049(3) 0.038(3) -0.022(3) -0.009(3) -0.006(2)
C20 0.057(3) 0.045(3) 0.039(3) -0.013(3) -0.011(3) -0.011(2)
C21 0.040(3) 0.039(3) 0.042(3) -0.013(2) -0.009(2) -0.015(2)
C22 0.043(3) 0.039(3) 0.040(3) -0.015(2) -0.010(2) -0.012(2)
C23 0.050(3) 0.040(3) 0.042(3) -0.015(3) -0.014(3) -0.014(2)
C24 0.036(3) 0.038(3) 0.035(3) -0.013(2) -0.008(2) -0.011(2)
C25 0.037(3) 0.038(3) 0.033(3) -0.014(2) -0.006(2) -0.011(2)
C26 0.040(3) 0.044(3) 0.039(3) -0.012(2) -0.002(2) -0.016(2)
C27 0.076(4) 0.067(4) 0.047(3) -0.021(3) 0.004(3) -0.026(3)
C28 0.059(4) 0.061(4) 0.062(4) -0.032(3) 0.010(3) -0.002(3)
C29 0.040(3) 0.038(3) 0.043(3) -0.020(2) -0.005(2) -0.013(2)
C30 0.048(3) 0.044(3) 0.060(4) -0.013(3) -0.019(3) -0.019(3)
C31 0.065(4) 0.041(3) 0.080(4) -0.016(3) -0.021(4) -0.017(3)
C32 0.079(4) 0.053(4) 0.057(4) -0.034(3) -0.020(3) -0.012(3)
C33 0.065(4) 0.056(4) 0.090(5) -0.019(3) -0.044(4) -0.010(4)
C34 0.051(3) 0.043(3) 0.074(4) -0.008(3) -0.028(3) -0.013(3)
N1 0.047(3) 0.047(2) 0.035(2) -0.013(2) -0.006(2) -0.014(2)
N2 0.045(3) 0.061(3) 0.041(3) -0.014(2) -0.005(2) -0.026(2)
N3 0.057(3) 0.074(3) 0.033(2) -0.028(3) -0.007(2) -0.017(2)
N4 0.062(3) 0.060(3) 0.033(2) -0.011(2) -0.013(2) -0.021(2)
N5 0.045(2) 0.032(2) 0.042(2) -0.0137(19) -0.012(2) -0.0093(18)
N6 0.044(2) 0.043(2) 0.044(3) -0.016(2) -0.009(2) -0.017(2)
N7 0.043(2) 0.043(2) 0.038(2) -0.017(2) -0.003(2) -0.0165(19)
N8 0.051(3) 0.050(3) 0.035(2) -0.025(2) 0.004(2) -0.012(2)
O1 0.114(4) 0.101(3) 0.035(2) -0.056(3) -0.019(2) -0.013(2)
O2 0.0418(19) 0.054(2) 0.0354(19) -0.0218(17) -0.0022(16) -0.0186(16)

loop_
_atom_type_symbol
_atom_type_description
_atom_type_scat_dispersion_real
_atom_type_scat_dispersion_imag
_atom_type_scat_source
C C 0.0033 0.0016 'International Tables Vol C Tables 4.2.6.8 and 6.1.1.4'
H H 0.0000 0.0000 'International Tables Vol C Tables 4.2.6.8 and 6.1.1.4'
N N 0.0061 0.0033 'International Tables Vol C Tables 4.2.6.8 and 6.1.1.4'
O O 0.0106 0.0060 'International Tables Vol C Tables 4.2.6.8 and 6.1.1.4'
Mn Mn 0.3368 0.7283 'International Tables Vol C Tables 4.2.6.8 and 6.1.1.4'
Br Br -0.2901 2.4595 'International Tables Vol C Tables 4.2.6.8 and 6.1.1.4'

loop_
_geom_angle_atom_site_label_1
_geom_angle_atom_site_label_2
_geom_angle_atom_site_label_3
_geom_angle_site_symmetry_1
_geom_angle_site_symmetry_3
_geom_angle
_geom_angle_publ_flag
O2 Mn1 N5 . 2_666 87.27(13) y
O2 Mn1 N1 . . 89.45(14) y
N5 Mn1 N1 2_666 . 171.60(15) y
O2 Mn1 Br2 . . 109.22(10) y
N5 Mn1 Br2 2_666 . 94.75(10) y
N1 Mn1 Br2 . . 93.63(11) y
O2 Mn1 Br1 . . 122.63(10) y
N5 Mn1 Br1 2_666 . 86.76(10) y
N1 Mn1 Br1 . . 88.51(11) y
Br2 Mn1 Br1 . . 128.13(4) y
N1 C1 C2 . . 124.3(5) ?
N1 C1 H1A . . 117.9 ?
C2 C1 H1A . . 117.9 ?
C1 C2 C3 . . 116.5(5) ?
C1 C2 C6 . . 122.2(5) ?
C3 C2 C6 . . 121.3(5) ?
C4 C3 C2 . . 120.2(5) ?
C4 C3 H3A . . 119.9 ?
C2 C3 H3A . . 119.9 ?
C3 C4 C5 . . 119.1(5) ?
C3 C4 H4A . . 120.4 ?
C5 C4 H4A . . 120.4 ?
N1 C5 C4 . . 122.7(5) ?
N1 C5 H5A . . 118.6 ?
C4 C5 H5A . . 118.6 ?
N2 C6 C2 . . 119.0(5) ?
N2 C6 H6A . . 120.5 ?
C2 C6 H6A . . 120.5 ?
C10 C7 N2 . . 121.4(5) ?
C10 C7 C8 . . 107.6(5) ?
N2 C7 C8 . . 131.0(5) ?
O1 C8 N3 . . 123.0(5) ?
O1 C8 C7 . . 132.3(5) ?
N3 C8 C7 . . 104.7(4) ?
N4 C9 H9A . . 109.5 ?
N4 C9 H9B . . 109.5 ?
H9A C9 H9B . . 109.5 ?
N4 C9 H9C . . 109.5 ?
H9A C9 H9C . . 109.5 ?
H9B C9 H9C . . 109.5 ?
N4 C10 C7 . . 110.6(5) ?
N4 C10 C11 . . 122.3(5) ?
C7 C10 C11 . . 127.2(6) ?
C10 C11 H11A . . 109.5 ?
C10 C11 H11B . . 109.5 ?
H11A C11 H11B . . 109.5 ?
C10 C11 H11C . . 109.5 ?
H11A C11 H11C . . 109.5 ?
H11B C11 H11C . . 109.5 ?
C13 C12 C17 . . 119.6(6) ?
C13 C12 N3 . . 120.1(5) ?
C17 C12 N3 . . 120.2(5) ?
C12 C13 C14 . . 119.6(6) ?
C12 C13 H13A . . 120.2 ?
C14 C13 H13A . . 120.2 ?
C15 C14 C13 . . 120.9(6) ?
C15 C14 H14A . . 119.5 ?
C13 C14 H14A . . 119.5 ?
C16 C15 C14 . . 119.2(6) ?
C16 C15 H15A . . 120.4 ?
C14 C15 H15A . . 120.4 ?
C15 C16 C17 . . 120.7(6) ?
C15 C16 H16A . . 119.6 ?
C17 C16 H16A . . 119.6 ?
C12 C17 C16 . . 119.8(5) ?
C12 C17 H17A . . 120.1 ?
C16 C17 H17A . . 120.1 ?
N5 C18 C19 . . 122.1(5) ?
N5 C18 H18A . . 118.9 ?
C19 C18 H18A . . 118.9 ?
C18 C19 C20 . . 120.0(5) ?
C18 C19 H19A . . 120.0 ?
C20 C19 H19A . . 120.0 ?
C21 C20 C19 . . 118.5(5) ?
C21 C20 H20A . . 120.7 ?
C19 C20 H20A . . 120.7 ?
C20 C21 C22 . . 117.9(5) ?
C20 C21 C23 . . 121.9(5) ?
C22 C21 C23 . . 120.1(5) ?
N5 C22 C21 . . 123.9(5) ?
N5 C22 H22A . . 118.1 ?
C21 C22 H22A . . 118.1 ?
N6 C23 C21 . . 119.8(5) ?
N6 C23 H23A . . 120.1 ?
C21 C23 H23A . . 120.1 ?
C26 C24 N6 . . 121.0(4) ?
C26 C24 C25 . . 107.5(4) ?
N6 C24 C25 . . 131.4(5) ?
O2 C25 N7 . . 121.1(4) ?
O2 C25 C24 . . 132.7(5) ?
N7 C25 C24 . . 106.2(4) ?
N8 C26 C24 . . 109.2(4) ?
N8 C26 C27 . . 122.4(5) ?
C24 C26 C27 . . 128.3(5) ?
C26 C27 H27A . . 109.5 ?
C26 C27 H27B . . 109.5 ?
H27A C27 H27B . . 109.5 ?
C26 C27 H27C . . 109.5 ?
H27A C27 H27C . . 109.5 ?
H27B C27 H27C . . 109.5 ?
N8 C28 H28A . . 109.5 ?
N8 C28 H28B . . 109.5 ?
H28A C28 H28B . . 109.5 ?
N8 C28 H28C . . 109.5 ?
H28A C28 H28C . . 109.5 ?
H28B C28 H28C . . 109.5 ?
C30 C29 C34 . . 121.0(5) ?
C30 C29 N7 . . 119.4(4) ?
C34 C29 N7 . . 119.6(5) ?
C29 C30 C31 . . 118.9(5) ?
C29 C30 H30A . . 120.5 ?
C31 C30 H30A . . 120.5 ?
C32 C31 C30 . . 120.4(5) ?
C32 C31 H31A . . 119.8 ?
C30 C31 H31A . . 119.8 ?
C33 C32 C31 . . 120.4(5) ?
C33 C32 H32A . . 119.8 ?
C31 C32 H32A . . 119.8 ?
C32 C33 C34 . . 120.0(5) ?
C32 C33 H33A . . 120.0 ?
C34 C33 H33A . . 120.0 ?
C29 C34 C33 . . 119.2(5) ?
C29 C34 H34A . . 120.4 ?
C33 C34 H34A . . 120.4 ?
C5 N1 C1 . . 117.2(4) ?
C5 N1 Mn1 . . 121.8(4) ?
C1 N1 Mn1 . . 121.0(3) ?
C6 N2 C7 . . 125.6(5) ?
N4 N3 C8 . . 108.8(4) ?
N4 N3 C12 . . 121.6(4) ?
C8 N3 C12 . . 129.4(4) ?
C10 N4 N3 . . 108.2(4) ?
C10 N4 C9 . . 127.0(5) ?
N3 N4 C9 . . 122.0(5) ?
C22 N5 C18 . . 117.5(4) ?
C22 N5 Mn1 . 2_666 122.6(3) ?
C18 N5 Mn1 . 2_666 119.5(3) ?
C23 N6 C24 . . 122.0(4) ?
C25 N7 N8 . . 108.7(4) ?
C25 N7 C29 . . 125.7(4) ?
N8 N7 C29 . . 122.4(4) ?
C26 N8 N7 . . 108.3(4) ?
C26 N8 C28 . . 129.9(5) ?
N7 N8 C28 . . 120.4(5) ?
C25 O2 Mn1 . . 132.0(3) ?

loop_
_geom_bond_atom_site_label_1
_geom_bond_atom_site_label_2
_geom_bond_site_symmetry_2
_geom_bond_distance
_geom_bond_publ_flag
Br1 Mn1 . 2.5441(12) y
Br2 Mn1 . 2.5387(12) y
Mn1 O2 . 2.080(3) y
Mn1 N5 2_666 2.341(4) y
Mn1 N1 . 2.360(4) y
C1 N1 . 1.345(6) ?
C1 C2 . 1.386(7) ?
C1 H1A . 0.9300 ?
C2 C3 . 1.395(7) ?
C2 C6 . 1.467(7) ?
C3 C4 . 1.360(8) ?
C3 H3A . 0.9300 ?
C4 C5 . 1.384(7) ?
C4 H4A . 0.9300 ?
C5 N1 . 1.336(6) ?
C5 H5A . 0.9300 ?
C6 N2 . 1.270(6) ?
C6 H6A . 0.9300 ?
C7 C10 . 1.361(7) ?
C7 N2 . 1.378(7) ?
C7 C8 . 1.446(8) ?
C8 O1 . 1.241(6) ?
C8 N3 . 1.399(7) ?
C9 N4 . 1.450(7) ?
C9 H9A . 0.9600 ?
C9 H9B . 0.9600 ?
C9 H9C . 0.9600 ?
C10 N4 . 1.339(7) ?
C10 C11 . 1.494(7) ?
C11 H11A . 0.9600 ?
C11 H11B . 0.9600 ?
C11 H11C . 0.9600 ?
C12 C13 . 1.374(7) ?
C12 C17 . 1.378(7) ?
C12 N3 . 1.418(7) ?
C13 C14 . 1.381(9) ?
C13 H13A . 0.9300 ?
C14 C15 . 1.368(9) ?
C14 H14A . 0.9300 ?
C15 C16 . 1.365(8) ?
C15 H15A . 0.9300 ?
C16 C17 . 1.380(8) ?
C16 H16A . 0.9300 ?
C17 H17A . 0.9300 ?
C18 N5 . 1.348(6) ?
C18 C19 . 1.374(7) ?
C18 H18A . 0.9300 ?
C19 C20 . 1.384(7) ?
C19 H19A . 0.9300 ?
C20 C21 . 1.383(7) ?
C20 H20A . 0.9300 ?
C21 C22 . 1.389(6) ?
C21 C23 . 1.459(6) ?
C22 N5 . 1.334(6) ?
C22 H22A . 0.9300 ?
C23 N6 . 1.279(6) ?
C23 H23A . 0.9300 ?
C24 C26 . 1.380(7) ?
C24 N6 . 1.389(6) ?
C24 C25 . 1.405(7) ?
C25 O2 . 1.265(5) ?
C25 N7 . 1.378(6) ?
C26 N8 . 1.337(6) ?
C26 C27 . 1.482(7) ?
C27 H27A . 0.9600 ?
C27 H27B . 0.9600 ?
C27 H27C . 0.9600 ?
C28 N8 . 1.450(6) ?
C28 H28A . 0.9600 ?
C28 H28B . 0.9600 ?
C28 H28C . 0.9600 ?
C29 C30 . 1.371(7) ?
C29 C34 . 1.378(6) ?
C29 N7 . 1.423(6) ?
C30 C31 . 1.377(7) ?
C30 H30A . 0.9300 ?
C31 C32 . 1.370(7) ?
C31 H31A . 0.9300 ?
C32 C33 . 1.364(8) ?
C32 H32A . 0.9300 ?
C33 C34 . 1.379(8) ?
C33 H33A . 0.9300 ?
C34 H34A . 0.9300 ?
N3 N4 . 1.395(5) ?
N5 Mn1 2_666 2.341(4) ?
N7 N8 . 1.383(5) ?

loop_
_geom_torsion_atom_site_label_1
_geom_torsion_atom_site_label_2
_geom_torsion_atom_site_label_3
_geom_torsion_atom_site_label_4
_geom_torsion_site_symmetry_1
_geom_torsion_site_symmetry_4
_geom_torsion
N1 C1 C2 C3 . . 1.6(8)
N1 C1 C2 C6 . . 179.7(5)
C1 C2 C3 C4 . . -1.5(8)
C6 C2 C3 C4 . . -179.6(5)
C2 C3 C4 C5 . . 0.4(9)
C3 C4 C5 N1 . . 0.8(9)
C1 C2 C6 N2 . . 172.9(5)
C3 C2 C6 N2 . . -9.1(8)
C10 C7 C8 O1 . . -177.1(6)
N2 C7 C8 O1 . . 4.8(11)
C10 C7 C8 N3 . . 0.6(6)
N2 C7 C8 N3 . . -177.5(5)
N2 C7 C10 N4 . . 179.0(4)
C8 C7 C10 N4 . . 0.7(6)
N2 C7 C10 C11 . . -0.5(9)
C8 C7 C10 C11 . . -178.8(5)
C17 C12 C13 C14 . . 0.7(8)
N3 C12 C13 C14 . . -177.2(5)
C12 C13 C14 C15 . . 0.8(9)
C13 C14 C15 C16 . . -1.4(10)
C14 C15 C16 C17 . . 0.6(10)
C13 C12 C17 C16 . . -1.5(9)
N3 C12 C17 C16 . . 176.4(5)
C15 C16 C17 C12 . . 0.9(9)
N5 C18 C19 C20 . . 1.2(8)
C18 C19 C20 C21 . . 0.6(8)
C19 C20 C21 C22 . . -2.1(7)
C19 C20 C21 C23 . . -179.2(4)
C20 C21 C22 N5 . . 1.9(7)
C23 C21 C22 N5 . . 179.2(4)
C20 C21 C23 N6 . . -171.5(5)
C22 C21 C23 N6 . . 11.4(7)
C26 C24 C25 O2 . . -179.0(5)
N6 C24 C25 O2 . . -2.6(8)
C26 C24 C25 N7 . . 0.6(5)
N6 C24 C25 N7 . . 176.9(4)
N6 C24 C26 N8 . . -179.8(4)
C25 C24 C26 N8 . . -3.0(5)
N6 C24 C26 C27 . . -2.6(8)
C25 C24 C26 C27 . . 174.2(5)
C34 C29 C30 C31 . . 1.9(8)
N7 C29 C30 C31 . . -177.8(5)
C29 C30 C31 C32 . . -1.3(9)
C30 C31 C32 C33 . . -0.3(9)
C31 C32 C33 C34 . . 1.2(10)
C30 C29 C34 C33 . . -1.0(8)
N7 C29 C34 C33 . . 178.8(5)
C32 C33 C34 C29 . . -0.6(9)
C4 C5 N1 C1 . . -0.7(8)
C4 C5 N1 Mn1 . . 180.0(4)
C2 C1 N1 C5 . . -0.5(8)
C2 C1 N1 Mn1 . . 178.8(4)
O2 Mn1 N1 C5 . . 101.5(4)
N5 Mn1 N1 C5 2_666 . 168.5(8)
Br2 Mn1 N1 C5 . . -7.7(4)
Br1 Mn1 N1 C5 . . -135.8(4)
O2 Mn1 N1 C1 . . -77.7(4)
N5 Mn1 N1 C1 2_666 . -10.8(12)
Br2 Mn1 N1 C1 . . 173.1(4)
Br1 Mn1 N1 C1 . . 44.9(4)
C2 C6 N2 C7 . . 179.1(5)
C10 C7 N2 C6 . . -174.2(5)
C8 C7 N2 C6 . . 3.6(9)
O1 C8 N3 N4 . . 176.4(5)
C7 C8 N3 N4 . . -1.6(6)
O1 C8 N3 C12 . . 0.9(9)
C7 C8 N3 C12 . . -177.1(5)
C13 C12 N3 N4 . . 131.6(5)
C17 C12 N3 N4 . . -46.3(7)
C13 C12 N3 C8 . . -53.4(8)
C17 C12 N3 C8 . . 128.7(6)
C7 C10 N4 N3 . . -1.8(6)
C11 C10 N4 N3 . . 177.8(5)
C7 C10 N4 C9 . . -162.7(5)
C11 C10 N4 C9 . . 16.9(8)
C8 N3 N4 C10 . . 2.1(6)
C12 N3 N4 C10 . . 178.1(5)
C8 N3 N4 C9 . . 164.2(5)
C12 N3 N4 C9 . . -19.9(7)
C21 C22 N5 C18 . . -0.2(7)
C21 C22 N5 Mn1 . 2_666 -173.3(4)
C19 C18 N5 C22 . . -1.4(7)
C19 C18 N5 Mn1 . 2_666 172.0(4)
C21 C23 N6 C24 . . -174.2(4)
C26 C24 N6 C23 . . -171.0(4)
C25 C24 N6 C23 . . 13.1(7)
O2 C25 N7 N8 . . -178.5(4)
C24 C25 N7 N8 . . 1.9(5)
O2 C25 N7 C29 . . -18.5(7)
C24 C25 N7 C29 . . 161.9(4)
C30 C29 N7 C25 . . 95.3(6)
C34 C29 N7 C25 . . -84.4(6)
C30 C29 N7 N8 . . -107.3(5)
C34 C29 N7 N8 . . 72.9(6)
C24 C26 N8 N7 . . 4.2(5)
C27 C26 N8 N7 . . -173.2(4)
C24 C26 N8 C28 . . 170.5(5)
C27 C26 N8 C28 . . -6.9(8)
C25 N7 N8 C26 . . -3.8(5)
C29 N7 N8 C26 . . -164.6(4)
C25 N7 N8 C28 . . -171.7(4)
C29 N7 N8 C28 . . 27.6(6)
N7 C25 O2 Mn1 . . -95.7(5)
C24 C25 O2 Mn1 . . 83.8(6)
N5 Mn1 O2 C25 2_666 . -24.9(4)
N1 Mn1 O2 C25 . . 147.3(4)
Br2 Mn1 O2 C25 . . -119.0(4)
Br1 Mn1 O2 C25 . . 59.4(4)
